data_7718806
loop_
_publ_author_name
'Faden, Lara-Pauline'
'Bayarjargal, Lkhamsuren'
'Milman, Victor'
'Winkler, Bj&#xf6;rn'
'Feldmann, Claus'

_publ_section_title
;
 Crown-ether coordination compounds of zirconium, hafnium and scandium
 using metal nanoparticles.
;
_journal_issue 24
_journal_name_full 'Dalton transactions (Cambridge, England : 2003)'
_journal_page_first 9670
_journal_page_last 9678
_journal_paper_doi 10.1039/d5dt00968e
_journal_volume 54
_journal_year 2025
_chemical_formula_moiety 'C10 H20 Cl2 Hf O5, Al4 Cl16 Na2'
_chemical_formula_sum 'C10 H20 Al4 Cl18 Hf Na2 O5'
_chemical_formula_weight 1190.75
_space_group_crystal_system monoclinic
_space_group_IT_number 4
_space_group_name_Hall 'P 2yb'
_space_group_name_H-M_alt 'P 1 21 1'
_atom_sites_solution_hydrogens geom
_audit_creation_date 2024-03-06
_audit_creation_method
;
Olex2 1.5
(compiled 2023.08.24 svn.re1ec1418 for OlexSys, GUI svn.r6817)
;
_audit_update_record
;
2025-04-14 deposited with the CCDC.	2025-05-26 downloaded from the CCDC.
;
_cell_angle_alpha 90
_cell_angle_beta 102.438(8)
_cell_angle_gamma 90
_cell_formula_units_Z 2
_cell_length_a 10.9975(11)
_cell_length_b 14.909(2)
_cell_length_c 12.5159(13)
_cell_measurement_reflns_used 11752
_cell_measurement_temperature 293
_cell_measurement_theta_max 28.86
_cell_measurement_theta_min 2.56
_cell_volume 2004.0(4)
_computing_molecular_graphics 'Olex2 1.5 (Dolomanov et al., 2009)'
_computing_publication_material 'Olex2 1.5 (Dolomanov et al., 2009)'
_computing_structure_refinement 'SHELXL 2019/3 (Sheldrick, 2015)'
_computing_structure_solution 'olex2.solve 1.5 (Bourhis et al., 2015)'
_diffrn_ambient_temperature 293.00
_diffrn_measured_fraction_theta_full 1.000
_diffrn_measured_fraction_theta_max 1.000
_diffrn_measurement_device_type 'IPDS II'
_diffrn_radiation_type MoK\a
_diffrn_radiation_wavelength 0.71073
_diffrn_reflns_av_R_equivalents 0.0510
_diffrn_reflns_av_unetI/netI 0.0778
_diffrn_reflns_Laue_measured_fraction_full 1.000
_diffrn_reflns_Laue_measured_fraction_max 1.000
_diffrn_reflns_limit_h_max 13
_diffrn_reflns_limit_h_min -14
_diffrn_reflns_limit_k_max 19
_diffrn_reflns_limit_k_min -19
_diffrn_reflns_limit_l_max 16
_diffrn_reflns_limit_l_min -16
_diffrn_reflns_number 25099
_diffrn_reflns_point_group_measured_fraction_full 1.000
_diffrn_reflns_point_group_measured_fraction_max 1.000
_diffrn_reflns_theta_full 25.242
_diffrn_reflns_theta_max 27.497
_diffrn_reflns_theta_min 1.666
_exptl_absorpt_coefficient_mu 3.936
_exptl_absorpt_correction_T_max 1.000
_exptl_absorpt_correction_T_min 0.4924
_exptl_crystal_colour colourless
_exptl_crystal_colour_primary colourless
_exptl_crystal_density_diffrn 1.973
_exptl_crystal_description irregular
_exptl_crystal_F_000 1144
_exptl_crystal_size_max 0.1
_exptl_crystal_size_mid 0.1
_exptl_crystal_size_min 0.1
_refine_diff_density_max 0.833
_refine_diff_density_min -0.554
_refine_diff_density_rms 0.096
_refine_ls_abs_structure_details
;
 Refined as an inversion twin.
;
_refine_ls_abs_structure_Flack 0.54(3)
_refine_ls_extinction_method none
_refine_ls_goodness_of_fit_ref 0.816
_refine_ls_hydrogen_treatment constr
_refine_ls_matrix_type full
_refine_ls_number_parameters 497
_refine_ls_number_reflns 9231
_refine_ls_number_restraints 760
_refine_ls_restrained_S_all 0.791
_refine_ls_R_factor_all 0.0896
_refine_ls_R_factor_gt 0.0379
_refine_ls_shift/su_max 0.000
_refine_ls_shift/su_mean 0.000
_refine_ls_structure_factor_coef Fsqd
_refine_ls_weighting_details 'w=1/[\s^2^(Fo^2^)+(0.0371P)^2^] where P=(Fo^2^+2Fc^2^)/3'
_refine_ls_weighting_scheme calc
_refine_ls_wR_factor_gt 0.0717
_refine_ls_wR_factor_ref 0.0804
_reflns_Friedel_coverage 0.926
_reflns_Friedel_fraction_full 1.000
_reflns_Friedel_fraction_max 1.000
_reflns_number_gt 5309
_reflns_number_total 9231
_reflns_threshold_expression 'I > 2\s(I)'
_cod_data_source_file d5dt00968e2.cif
_cod_data_source_block '[hfcl2(15c5)][na2al4cl16]'
_cod_depositor_comments 'Adding full bibliography for 7718804--7718807.cif.'
_cod_database_code 7718806
_shelx_shelxl_version_number 2019/3
_shelx_space_group_comment
;
The symmetry employed for this shelxl refinement is uniquely defined
by the following loop, which should always be used as a source of
symmetry information in preference to the above space-group names.
They are only intended as comments.
;
_shelx_estimated_absorpt_t_max 0.694
_shelx_estimated_absorpt_t_min 0.694
_olex2_refinement_description
;
1. Twinned data refinement
 Scales: 0.46(3)
 0.54(3)
2. Fixed Uiso
 At 1.2 times of:
  All C(H,H) groups
3. Uiso/Uaniso restraints and constraints
O1_1 \\sim O2_1 \\sim O3_1 \\sim O4_1 \\sim O5_1 \\sim C1_1 \\sim C2_1 \\sim
C3_1 \\sim C4_1 \\sim C5_1 \\sim C6_1 \\sim C7_1 \\sim C8_1 \\sim C9_1 \\sim
C10_1 \\sim O1_2 \\sim O2_2 \\sim O3_2 \\sim O4_2 \\sim O5_2 \\sim C1_2 \\sim
C2_2 \\sim C3_2 \\sim C4_2 \\sim C5_2 \\sim C6_2 \\sim C7_2 \\sim C8_2 \\sim
C9_2 \\sim C10_2: within 1.7A with sigma of 0.02 and sigma for terminal atoms
of 0.04 within 1.7A
4. Rigid body (RIGU) restrains
 All non-hydrogen atoms
 with sigma for 1-2 distances of 0.004 and sigma for 1-3 distances of 0.004
 O1_1, O2_1, O3_1, O4_1, O5_1, C1_1, C2_1, C3_1, C4_1, C5_1, C6_1, C7_1, C8_1,
 C9_1, C10_1
 O1_2, O2_2, O3_2, O4_2, O5_2, C1_2, C2_2, C3_2, C4_2, C5_2, C6_2, C7_2, C8_2,
 C9_2, C10_2
 with sigma for 1-2 distances of 0.002 and sigma for 1-3 distances of 0.002
5. Same fragment restrains
{O1_2, O2_2, O3_2, O4_2, O5_2, C1_2, C2_2, C3_2, C4_2, C5_2, C6_2, C7_2, C8_2,
C9_2, C10_2}
as
{O1_1, O2_1, O3_1, O4_1, O5_1, C1_1, C2_1, C3_1, C4_1, C5_1, C6_1, C7_1, C8_1,
C9_1, C10_1} sigma for 1-2: 0.02 1-3: 0.04
6. Others
 Fixed Sof: O1(0.62) O2(0.62) O3(0.62) O4(0.62) O5(0.62) C1(0.62) H1A(0.62)
 H1B(0.62) C2(0.62) H2A(0.62) H2B(0.62) C3(0.62) H3A(0.62) H3B(0.62) C4(0.62)
 H4A(0.62) H4B(0.62) C5(0.62) H5A(0.62) H5B(0.62) C6(0.62) H6A(0.62) H6B(0.62)
 C7(0.62) H7A(0.62) H7B(0.62) C8(0.62) H8A(0.62) H8B(0.62) C9(0.62) H9A(0.62)
 H9B(0.62) C10(0.62) H10A(0.62) H10B(0.62) O1(0.38) O2(0.38) O3(0.38) O4(0.38)
 O5(0.38) C1(0.38) H1A(0.38) H1B(0.38) C2(0.38) H2A(0.38) H2B(0.38) C3(0.38)
 H3A(0.38) H3B(0.38) C4(0.38) H4A(0.38) H4B(0.38) C5(0.38) H5A(0.38) H5B(0.38)
 C6(0.38) H6A(0.38) H6B(0.38) C7(0.38) H7A(0.38) H7B(0.38) C8(0.38) H8A(0.38)
 H8B(0.38) C9(0.38) H9A(0.38) H9B(0.38) C10(0.38) H10A(0.38) H10B(0.38)
7.a Secondary CH2 refined with riding coordinates:
 C1(H1A,H1B), C2(H2A,H2B), C3(H3A,H3B), C4(H4A,H4B), C5(H5A,H5B), C6(H6A,H6B),
 C7(H7A,H7B), C8(H8A,H8B), C9(H9A,H9B), C10(H10A,H10B), C1(H1A,H1B), C2(H2A,
 H2B), C3(H3A,H3B), C4(H4A,H4B), C5(H5A,H5B), C6(H6A,H6B), C7(H7A,H7B), C8(H8A,
 H8B), C9(H9A,H9B), C10(H10A,H10B)
;
_olex2_submission_special_instructions 'No special instructions were received'

loop_
_space_group_symop_operation_xyz
'x, y, z'
'-x, y+1/2, -z'

loop_
_atom_site_label
_atom_site_type_symbol
_atom_site_fract_x
_atom_site_fract_y
_atom_site_fract_z
_atom_site_U_iso_or_equiv
_atom_site_adp_type
_atom_site_occupancy
_atom_site_site_symmetry_order
_atom_site_calc_flag
_atom_site_refinement_flags_posn
_atom_site_refinement_flags_adp
_atom_site_refinement_flags_occupancy
_atom_site_disorder_assembly
_atom_site_disorder_group
Hf1 Hf 0.74984(18) 0.7491(3) 0.74990(16) 0.04366(10) Uani 1 1 d . . . . .
Cl1 Cl 0.8955(8) 0.7887(7) 0.9136(7) 0.064(3) Uani 1 1 d . . . . .
Cl2 Cl 0.6067(9) 0.7075(7) 0.5864(8) 0.071(3) Uani 1 1 d . . . . .
Cl10 Cl 0.8583(11) 0.9287(8) 0.1573(9) 0.081(3) Uani 1 1 d . . . . .
Cl15 Cl 1.0907(10) 0.8536(9) 0.3892(8) 0.090(3) Uani 1 1 d . . . . .
Cl3 Cl 0.0915(11) 0.6001(9) 0.0879(10) 0.080(3) Uani 1 1 d . . . . .
Cl12 Cl 0.7774(12) 0.4537(7) 0.1555(9) 0.094(3) Uani 1 1 d . . . . .
Cl4 Cl 0.2104(12) 0.6941(9) -0.1276(9) 0.079(3) Uani 1 1 d . . . . .
Cl17 Cl 1.4141(11) 0.8953(7) 0.4115(10) 0.072(3) Uani 1 1 d . . . . .
Cl5 Cl 0.1982(10) 0.8162(7) 0.1153(8) 0.070(3) Uani 1 1 d . . . . .
Cl11 Cl 0.7374(13) 1.0479(7) 0.3469(9) 0.094(3) Uani 1 1 d . . . . .
Cl6 Cl 0.4043(10) 0.6391(7) 0.1138(9) 0.083(3) Uani 1 1 d . . . . .
Cl14 Cl 0.9572(10) 0.5923(9) 0.3542(10) 0.084(3) Uani 1 1 d . . . . .
Cl7 Cl 0.5452(11) 0.9042(8) 0.1531(10) 0.077(3) Uani 1 1 d . . . . .
Cl16 Cl 1.2985(11) 0.6812(7) 0.3857(9) 0.073(3) Uani 1 1 d . . . . .
Cl8 Cl 0.6420(10) 0.5726(7) 0.3484(8) 0.066(2) Uani 1 1 d . . . . .
Cl18 Cl 1.2969(13) 0.8001(10) 0.6269(8) 0.084(3) Uani 1 1 d . . . . .
Cl9 Cl 0.7532(11) 0.8160(7) 0.3632(9) 0.074(3) Uani 1 1 d . . . . .
Cl13 Cl 0.7448(10) 0.6777(7) 0.1289(8) 0.076(3) Uani 1 1 d . . . . .
Al1 Al 0.2207(10) 0.6901(7) 0.0442(9) 0.060(3) Uani 1 1 d . . . . .
Al4 Al 1.2758(9) 0.8098(8) 0.4571(8) 0.052(2) Uani 1 1 d . . . . .
Al2 Al 0.7219(11) 0.9274(8) 0.2503(8) 0.052(2) Uani 1 1 d . . . . .
Al3 Al 0.7772(10) 0.5687(9) 0.2428(9) 0.062(3) Uani 1 1 d . . . . .
Na1 Na 0.5188(14) 0.7431(15) 0.3039(15) 0.099(4) Uani 1 1 d . . . . .
Na2 Na 0.9912(14) 0.7531(13) 0.1961(15) 0.094(4) Uani 1 1 d . . . . .
O1_1 O 0.666(2) 0.6489(12) 0.832(2) 0.045(4) Uani 0.62 1 d D U P A 1
O2_1 O 0.594(3) 0.8107(14) 0.812(3) 0.050(5) Uani 0.62 1 d D U P A 1
O3_1 O 0.734(3) 0.8936(13) 0.711(2) 0.051(5) Uani 0.62 1 d D U P A 1
O4_1 O 0.878(2) 0.7847(15) 0.651(2) 0.065(6) Uani 0.62 1 d D U P A 1
O5_1 O 0.849(3) 0.6327(16) 0.734(2) 0.060(5) Uani 0.62 1 d D U P A 1
C1_1 C 0.545(3) 0.671(2) 0.863(3) 0.062(6) Uani 0.62 1 d D U P A 1
H1A_1 H 0.476905 0.656842 0.802400 0.075 Uiso 0.62 1 calc R U P A 1
H1B_1 H 0.536475 0.635637 0.925446 0.075 Uiso 0.62 1 calc R U P A 1
C2_1 C 0.541(4) 0.762(2) 0.888(4) 0.062(6) Uani 0.62 1 d D U P A 1
H2A_1 H 0.587858 0.772739 0.961880 0.075 Uiso 0.62 1 calc R U P A 1
H2B_1 H 0.455663 0.780338 0.883325 0.075 Uiso 0.62 1 calc R U P A 1
C3_1 C 0.592(4) 0.9068(19) 0.818(4) 0.058(6) Uani 0.62 1 d D U P A 1
H3A_1 H 0.656082 0.927913 0.878835 0.069 Uiso 0.62 1 calc R U P A 1
H3B_1 H 0.511778 0.927465 0.828541 0.069 Uiso 0.62 1 calc R U P A 1
C4_1 C 0.617(3) 0.942(2) 0.708(3) 0.058(6) Uani 0.62 1 d D U P A 1
H4A_1 H 0.551533 0.924364 0.646467 0.070 Uiso 0.62 1 calc R U P A 1
H4B_1 H 0.627581 1.006429 0.708498 0.070 Uiso 0.62 1 calc R U P A 1
C5_1 C 0.802(4) 0.934(3) 0.636(4) 0.071(8) Uani 0.62 1 d D U P A 1
H5A_1 H 0.752221 0.933275 0.561464 0.085 Uiso 0.62 1 calc R U P A 1
H5B_1 H 0.824571 0.995141 0.656345 0.085 Uiso 0.62 1 calc R U P A 1
C6_1 C 0.910(4) 0.880(2) 0.643(4) 0.070(7) Uani 0.62 1 d D U P A 1
H6A_1 H 0.972618 0.897387 0.706930 0.084 Uiso 0.62 1 calc R U P A 1
H6B_1 H 0.944737 0.889173 0.578759 0.084 Uiso 0.62 1 calc R U P A 1
C7_1 C 0.974(4) 0.718(3) 0.638(4) 0.074(7) Uani 0.62 1 d D U P A 1
H7A_1 H 0.996689 0.725864 0.568018 0.089 Uiso 0.62 1 calc R U P A 1
H7B_1 H 1.048134 0.725353 0.695799 0.089 Uiso 0.62 1 calc R U P A 1
C8_1 C 0.919(3) 0.634(2) 0.645(2) 0.063(6) Uani 0.62 1 d D U P A 1
H8A_1 H 0.983233 0.588003 0.658831 0.075 Uiso 0.62 1 calc R U P A 1
H8B_1 H 0.862880 0.619987 0.575841 0.075 Uiso 0.62 1 calc R U P A 1
C9_1 C 0.833(3) 0.559(2) 0.807(2) 0.062(5) Uani 0.62 1 d D U P A 1
H9A_1 H 0.886047 0.568647 0.879319 0.074 Uiso 0.62 1 calc R U P A 1
H9B_1 H 0.856005 0.502504 0.779020 0.074 Uiso 0.62 1 calc R U P A 1
C10_1 C 0.699(3) 0.5578(17) 0.815(2) 0.064(5) Uani 0.62 1 d D U P A 1
H10A_1 H 0.647609 0.534669 0.747589 0.077 Uiso 0.62 1 calc R U P A 1
H10B_1 H 0.687599 0.520159 0.875065 0.077 Uiso 0.62 1 calc R U P A 1
O1_2 O 0.615(3) 0.719(2) 0.853(3) 0.054(7) Uani 0.38 1 d D U P A 2
O2_2 O 0.650(4) 0.862(2) 0.761(4) 0.065(7) Uani 0.38 1 d D U P A 2
O3_2 O 0.818(3) 0.840(2) 0.660(4) 0.064(7) Uani 0.38 1 d D U P A 2
O4_2 O 0.902(4) 0.686(3) 0.692(4) 0.053(8) Uani 0.38 1 d D U P A 2
O5_2 O 0.765(4) 0.600(2) 0.799(3) 0.050(7) Uani 0.38 1 d D U P A 2
C1_2 C 0.550(5) 0.799(3) 0.883(4) 0.069(8) Uani 0.38 1 d D U P A 2
H1A_2 H 0.464885 0.782915 0.884230 0.082 Uiso 0.38 1 calc R U P A 2
H1B_2 H 0.590400 0.817700 0.956596 0.082 Uiso 0.38 1 calc R U P A 2
C2_2 C 0.549(4) 0.871(3) 0.813(4) 0.068(8) Uani 0.38 1 d D U P A 2
H2A_2 H 0.555059 0.926498 0.853009 0.081 Uiso 0.38 1 calc R U P A 2
H2B_2 H 0.471491 0.870891 0.758119 0.081 Uiso 0.38 1 calc R U P A 2
C3_2 C 0.714(4) 0.943(3) 0.742(4) 0.071(8) Uani 0.38 1 d D U P A 2
H3A_2 H 0.782762 0.954317 0.803302 0.085 Uiso 0.38 1 calc R U P A 2
H3B_2 H 0.657015 0.993472 0.734800 0.085 Uiso 0.38 1 calc R U P A 2
C4_2 C 0.761(4) 0.930(3) 0.637(4) 0.067(8) Uani 0.38 1 d D U P A 2
H4A_2 H 0.693885 0.930093 0.572508 0.080 Uiso 0.38 1 calc R U P A 2
H4B_2 H 0.822322 0.975108 0.629046 0.080 Uiso 0.38 1 calc R U P A 2
C5_2 C 0.948(4) 0.835(3) 0.651(5) 0.057(8) Uani 0.38 1 d D U P A 2
H5A_2 H 0.962525 0.874629 0.592941 0.068 Uiso 0.38 1 calc R U P A 2
H5B_2 H 1.003047 0.852605 0.718906 0.068 Uiso 0.38 1 calc R U P A 2
C6_2 C 0.967(6) 0.744(3) 0.625(5) 0.056(8) Uani 0.38 1 d D U P A 2
H6A_2 H 1.055565 0.730881 0.641907 0.068 Uiso 0.38 1 calc R U P A 2
H6B_2 H 0.934747 0.733459 0.548084 0.068 Uiso 0.38 1 calc R U P A 2
C7_2 C 0.917(7) 0.588(3) 0.684(6) 0.062(9) Uani 0.38 1 d D U P A 2
H7A_2 H 0.871038 0.565897 0.614017 0.074 Uiso 0.38 1 calc R U P A 2
H7B_2 H 1.003786 0.572342 0.692225 0.074 Uiso 0.38 1 calc R U P A 2
C8_2 C 0.869(5) 0.550(3) 0.769(4) 0.063(9) Uani 0.38 1 d D U P A 2
H8A_2 H 0.936163 0.544979 0.833643 0.076 Uiso 0.38 1 calc R U P A 2
H8B_2 H 0.840567 0.489489 0.748240 0.076 Uiso 0.38 1 calc R U P A 2
C9_2 C 0.703(4) 0.578(3) 0.888(3) 0.052(7) Uani 0.38 1 d D U P A 2
H9A_2 H 0.755502 0.593657 0.958398 0.063 Uiso 0.38 1 calc R U P A 2
H9B_2 H 0.686630 0.513585 0.888616 0.063 Uiso 0.38 1 calc R U P A 2
C10_2 C 0.582(4) 0.629(3) 0.870(5) 0.054(8) Uani 0.38 1 d D U P A 2
H10A_2 H 0.523594 0.606148 0.806893 0.065 Uiso 0.38 1 calc R U P A 2
H10B_2 H 0.545301 0.624810 0.933666 0.065 Uiso 0.38 1 calc R U P A 2

loop_
_atom_site_aniso_label
_atom_site_aniso_U_11
_atom_site_aniso_U_22
_atom_site_aniso_U_33
_atom_site_aniso_U_23
_atom_site_aniso_U_13
_atom_site_aniso_U_12
Hf1 0.03581(14) 0.05076(18) 0.04487(16) -0.0040(2) 0.00973(10) -0.0016(2)
Cl1 0.045(4) 0.098(8) 0.047(4) -0.011(4) 0.006(3) 0.002(4)
Cl2 0.059(5) 0.079(7) 0.065(5) -0.015(5) -0.008(4) -0.009(5)
Cl10 0.069(6) 0.087(6) 0.093(6) 0.024(5) 0.032(5) 0.001(5)
Cl15 0.052(4) 0.142(8) 0.079(5) -0.002(5) 0.019(4) 0.016(5)
Cl3 0.064(5) 0.089(7) 0.090(7) 0.003(6) 0.024(5) -0.018(5)
Cl12 0.126(6) 0.070(5) 0.083(5) -0.005(4) 0.013(4) 0.000(4)
Cl4 0.087(6) 0.092(7) 0.062(5) -0.006(5) 0.026(4) -0.008(5)
Cl17 0.077(6) 0.057(5) 0.088(7) 0.004(5) 0.035(5) -0.010(4)
Cl5 0.072(6) 0.078(6) 0.065(6) -0.018(5) 0.022(5) -0.010(5)
Cl11 0.143(7) 0.060(5) 0.098(6) -0.026(4) 0.071(5) -0.026(4)
Cl6 0.055(5) 0.086(5) 0.104(6) 0.029(4) 0.011(4) 0.019(4)
Cl14 0.049(5) 0.115(8) 0.082(6) -0.014(5) 0.002(4) 0.011(5)
Cl7 0.059(5) 0.082(6) 0.086(6) 0.012(5) 0.008(4) 0.015(4)
Cl16 0.082(7) 0.050(5) 0.083(7) -0.005(5) 0.008(5) -0.010(5)
Cl8 0.067(5) 0.066(5) 0.071(5) -0.012(4) 0.029(4) -0.005(4)
Cl18 0.090(6) 0.112(8) 0.050(4) 0.002(5) 0.018(4) 0.005(5)
Cl9 0.077(6) 0.052(4) 0.091(5) 0.012(4) 0.016(4) -0.003(4)
Cl13 0.070(5) 0.091(6) 0.059(4) 0.028(4) 0.001(3) -0.008(4)
Al1 0.058(5) 0.050(5) 0.065(6) 0.000(5) -0.001(4) 0.001(4)
Al4 0.040(4) 0.073(6) 0.048(5) 0.003(5) 0.023(4) 0.000(4)
Al2 0.064(5) 0.044(5) 0.053(5) -0.006(4) 0.024(4) 0.005(4)
Al3 0.050(5) 0.062(6) 0.069(6) 0.014(4) 0.001(4) -0.005(5)
Na1 0.067(6) 0.089(9) 0.139(10) 0.005(8) 0.020(6) -0.006(7)
Na2 0.074(6) 0.073(7) 0.154(11) -0.034(8) 0.063(7) -0.021(7)
O1_1 0.051(9) 0.035(6) 0.051(9) 0.013(6) 0.016(7) -0.014(6)
O2_1 0.046(12) 0.038(8) 0.070(13) -0.002(8) 0.021(9) 0.002(8)
O3_1 0.067(11) 0.022(7) 0.069(13) 0.006(7) 0.022(9) 0.004(7)
O4_1 0.062(12) 0.063(9) 0.090(13) -0.003(9) 0.058(10) -0.006(8)
O5_1 0.071(11) 0.064(10) 0.049(9) 0.016(8) 0.023(8) 0.032(8)
C1_1 0.055(11) 0.056(9) 0.083(16) 0.009(10) 0.030(10) -0.014(8)
C2_1 0.052(13) 0.057(9) 0.081(15) 0.006(10) 0.024(11) -0.008(10)
C3_1 0.058(14) 0.039(8) 0.077(13) 0.003(9) 0.016(10) 0.009(9)
C4_1 0.063(12) 0.037(10) 0.073(13) 0.002(9) 0.011(10) 0.006(9)
C5_1 0.081(15) 0.053(11) 0.086(17) 0.009(12) 0.035(13) -0.015(10)
C6_1 0.086(14) 0.063(10) 0.073(16) 0.007(11) 0.040(12) -0.009(9)
C7_1 0.061(13) 0.081(11) 0.091(18) -0.006(11) 0.038(12) 0.010(9)
C8_1 0.053(12) 0.075(10) 0.065(12) 0.008(11) 0.025(9) 0.022(10)
C9_1 0.084(12) 0.046(10) 0.058(12) 0.007(9) 0.020(10) 0.016(9)
C10_1 0.084(11) 0.041(8) 0.068(14) 0.009(9) 0.016(10) 0.000(8)
O1_2 0.024(12) 0.069(13) 0.066(15) -0.030(10) 0.005(10) -0.013(9)
O2_2 0.041(13) 0.079(14) 0.078(17) -0.018(13) 0.020(12) 0.005(11)
O3_2 0.037(12) 0.083(14) 0.072(16) -0.016(12) 0.012(10) 0.012(11)
O4_2 0.034(16) 0.081(15) 0.050(17) -0.016(13) 0.021(13) 0.016(12)
O5_2 0.044(14) 0.075(16) 0.033(13) -0.015(12) 0.013(10) -0.001(12)
C1_2 0.047(16) 0.079(15) 0.085(18) -0.023(12) 0.025(13) 0.001(13)
C2_2 0.040(14) 0.078(16) 0.090(19) -0.022(14) 0.024(13) 0.003(12)
C3_2 0.055(15) 0.078(14) 0.086(17) -0.025(14) 0.028(14) -0.002(12)
C4_2 0.046(15) 0.077(16) 0.079(18) -0.016(13) 0.019(13) 0.008(12)
C5_2 0.038(12) 0.085(16) 0.049(18) -0.021(14) 0.013(12) 0.007(12)
C6_2 0.040(16) 0.087(16) 0.047(17) -0.019(14) 0.020(13) 0.007(13)
C7_2 0.051(19) 0.081(15) 0.060(17) -0.019(14) 0.024(14) 0.014(14)
C8_2 0.058(17) 0.077(16) 0.059(17) -0.024(13) 0.024(13) 0.002(13)
C9_2 0.037(14) 0.073(16) 0.051(15) -0.005(12) 0.019(11) -0.013(12)
C10_2 0.035(13) 0.073(14) 0.056(18) -0.022(13) 0.012(11) -0.014(11)

loop_
_atom_type_symbol
_atom_type_description
_atom_type_scat_dispersion_real
_atom_type_scat_dispersion_imag
_atom_type_scat_source
C C 0.0033 0.0016 'International Tables Vol C Tables 4.2.6.8 and 6.1.1.4'
H H 0.0000 0.0000 'International Tables Vol C Tables 4.2.6.8 and 6.1.1.4'
Al Al 0.0645 0.0514 'International Tables Vol C Tables 4.2.6.8 and 6.1.1.4'
Cl Cl 0.1484 0.1585 'International Tables Vol C Tables 4.2.6.8 and 6.1.1.4'
Hf Hf -0.5830 6.1852 'International Tables Vol C Tables 4.2.6.8 and 6.1.1.4'
Na Na 0.0362 0.0249 'International Tables Vol C Tables 4.2.6.8 and 6.1.1.4'
O O 0.0106 0.0060 'International Tables Vol C Tables 4.2.6.8 and 6.1.1.4'

loop_
_geom_angle_atom_site_label_1
_geom_angle_atom_site_label_2
_geom_angle_atom_site_label_3
_geom_angle
_geom_angle_site_symmetry_1
_geom_angle_site_symmetry_3
_geom_angle_publ_flag
Cl2 Hf1 Cl1 179.0(5) . . ?
O1_1 Hf1 Cl1 92.2(8) . . ?
O1_1 Hf1 Cl2 87.6(8) . . ?
O1_1 Hf1 O2_1 71.1(8) . . ?
O1_1 Hf1 O3_1 140.2(9) . . ?
O2_1 Hf1 Cl1 91.4(10) . . ?
O2_1 Hf1 Cl2 89.4(10) . . ?
O3_1 Hf1 Cl1 87.5(9) . . ?
O3_1 Hf1 Cl2 93.3(9) . . ?
O3_1 Hf1 O2_1 69.1(7) . . ?
O4_1 Hf1 Cl1 91.8(9) . . ?
O4_1 Hf1 Cl2 87.9(9) . . ?
O4_1 Hf1 O1_1 149.7(9) . . ?
O4_1 Hf1 O2_1 138.8(10) . . ?
O4_1 Hf1 O3_1 70.0(8) . . ?
O5_1 Hf1 Cl1 91.2(10) . . ?
O5_1 Hf1 Cl2 87.9(10) . . ?
O5_1 Hf1 O1_1 75.7(8) . . ?
O5_1 Hf1 O2_1 146.8(9) . . ?
O5_1 Hf1 O3_1 144.0(9) . . ?
O5_1 Hf1 O4_1 74.1(8) . . ?
O1_2 Hf1 Cl1 87.7(10) . . ?
O1_2 Hf1 Cl2 92.6(10) . . ?
O1_2 Hf1 O5_2 70.7(11) . . ?
O2_2 Hf1 Cl1 90.4(16) . . ?
O2_2 Hf1 Cl2 90.6(16) . . ?
O2_2 Hf1 O1_2 71.8(11) . . ?
O2_2 Hf1 O4_2 147.9(16) . . ?
O2_2 Hf1 O5_2 142.4(14) . . ?
O3_2 Hf1 Cl1 93.0(14) . . ?
O3_2 Hf1 Cl2 87.2(14) . . ?
O3_2 Hf1 O1_2 147.3(13) . . ?
O3_2 Hf1 O2_2 75.5(12) . . ?
O3_2 Hf1 O4_2 72.6(12) . . ?
O3_2 Hf1 O5_2 141.9(12) . . ?
O4_2 Hf1 Cl1 88.4(15) . . ?
O4_2 Hf1 Cl2 90.8(15) . . ?
O4_2 Hf1 O1_2 140.0(15) . . ?
O4_2 Hf1 O5_2 69.6(11) . . ?
O5_2 Hf1 Cl1 90.6(12) . . ?
O5_2 Hf1 Cl2 88.7(12) . . ?
Al2 Cl10 Na2 106.7(6) . . ?
Al4 Cl15 Na2 109.6(6) . . ?
Al1 Cl3 Na2 88.1(6) . 1_455 ?
Al4 Cl17 Na1 91.9(6) . 1_655 ?
Al1 Cl5 Na2 91.7(6) . 1_455 ?
Al1 Cl6 Na1 110.3(6) . . ?
Al3 Cl14 Na2 86.4(6) . . ?
Al2 Cl7 Na1 88.4(6) . . ?
Al4 Cl16 Na1 92.4(6) . 1_655 ?
Al3 Cl8 Na1 105.0(6) . . ?
Al2 Cl9 Na1 96.9(7) . . ?
Al3 Cl13 Na2 95.2(6) . . ?
Cl3 Al1 Cl4 112.8(7) . . ?
Cl3 Al1 Cl5 108.0(6) . . ?
Cl3 Al1 Cl6 107.2(7) . . ?
Cl3 Al1 Na2 56.0(5) . 1_455 ?
Cl4 Al1 Cl6 105.0(7) . . ?
Cl4 Al1 Na2 129.5(6) . 1_455 ?
Cl5 Al1 Cl4 114.5(7) . . ?
Cl5 Al1 Cl6 109.1(7) . . ?
Cl5 Al1 Na2 52.2(4) . 1_455 ?
Cl6 Al1 Na2 125.5(6) . 1_455 ?
Cl15 Al4 Cl17 112.4(7) . . ?
Cl15 Al4 Cl16 107.1(7) . . ?
Cl16 Al4 Cl17 105.4(5) . . ?
Cl18 Al4 Cl15 108.3(6) . . ?
Cl18 Al4 Cl17 112.3(7) . . ?
Cl18 Al4 Cl16 111.3(7) . . ?
Cl10 Al2 Cl11 109.1(7) . . ?
Cl10 Al2 Cl9 109.8(7) . . ?
Cl11 Al2 Cl9 107.0(6) . . ?
Cl7 Al2 Cl10 111.5(6) . . ?
Cl7 Al2 Cl11 114.7(7) . . ?
Cl7 Al2 Cl9 104.5(7) . . ?
Cl12 Al3 Cl14 111.8(7) . . ?
Cl12 Al3 Cl8 115.2(7) . . ?
Cl12 Al3 Cl13 107.6(6) . . ?
Cl14 Al3 Cl8 104.4(6) . . ?
Cl13 Al3 Cl14 107.4(7) . . ?
Cl13 Al3 Cl8 110.1(7) . . ?
Cl17 Na1 Cl7 77.4(6) 1_455 . ?
Cl6 Na1 Cl17 129.5(7) . 1_455 ?
Cl6 Na1 Cl7 89.8(6) . . ?
Cl6 Na1 Cl16 82.8(6) . 1_455 ?
Cl16 Na1 Cl17 70.1(5) 1_455 1_455 ?
Cl16 Na1 Cl7 129.7(7) 1_455 . ?
Cl8 Na1 Cl17 142.5(7) . 1_455 ?
Cl8 Na1 Cl6 77.8(6) . . ?
Cl8 Na1 Cl7 134.3(6) . . ?
Cl8 Na1 Cl16 92.5(6) . 1_455 ?
Cl9 Na1 Cl17 90.4(7) . 1_455 ?
Cl9 Na1 Cl6 130.7(7) . . ?
Cl9 Na1 Cl7 69.7(5) . . ?
Cl9 Na1 Cl16 144.7(8) . 1_455 ?
Cl9 Na1 Cl8 85.5(5) . . ?
Cl10 Na2 Cl14 130.0(5) . . ?
Cl10 Na2 Al1 121.2(6) . 1_655 ?
Cl15 Na2 Cl10 76.3(5) . . ?
Cl15 Na2 Cl3 132.4(8) . 1_655 ?
Cl15 Na2 Cl14 86.8(6) . . ?
Cl15 Na2 Cl13 128.0(6) . . ?
Cl15 Na2 Al1 113.6(5) . 1_655 ?
Cl3 Na2 Cl10 144.3(8) 1_655 . ?
Cl3 Na2 Cl14 79.1(6) 1_655 . ?
Cl3 Na2 Al1 35.9(3) 1_655 1_655 ?
Cl5 Na2 Cl10 93.1(6) 1_655 . ?
Cl5 Na2 Cl15 86.4(5) 1_655 . ?
Cl5 Na2 Cl3 71.9(5) 1_655 1_655 ?
Cl5 Na2 Cl14 133.0(7) 1_655 . ?
Cl5 Na2 Cl13 143.0(7) 1_655 . ?
Cl5 Na2 Al1 36.0(3) 1_655 1_655 ?
Cl14 Na2 Al1 108.8(6) . 1_655 ?
Cl13 Na2 Cl10 84.1(6) . . ?
Cl13 Na2 Cl3 89.2(6) . 1_655 ?
Cl13 Na2 Cl14 70.0(5) . . ?
Cl13 Na2 Al1 117.8(6) . 1_655 ?
C1_1 O1_1 Hf1 117.8(16) . . ?
C10_1 O1_1 Hf1 116.0(16) . . ?
C10_1 O1_1 C1_1 121.2(19) . . ?
C2_1 O2_1 Hf1 119(2) . . ?
C2_1 O2_1 C3_1 117(3) . . ?
C3_1 O2_1 Hf1 117(2) . . ?
C4_1 O3_1 Hf1 120.6(17) . . ?
C5_1 O3_1 Hf1 121.2(19) . . ?
C5_1 O3_1 C4_1 111(2) . . ?
C6_1 O4_1 Hf1 118.9(18) . . ?
C6_1 O4_1 C7_1 116(3) . . ?
C7_1 O4_1 Hf1 118.3(18) . . ?
C8_1 O5_1 Hf1 115.6(17) . . ?
C9_1 O5_1 Hf1 115.2(16) . . ?
C9_1 O5_1 C8_1 129(2) . . ?
O1_1 C1_1 H1A_1 109.5 . . ?
O1_1 C1_1 H1B_1 109.5 . . ?
H1A_1 C1_1 H1B_1 108.1 . . ?
C2_1 C1_1 O1_1 111(2) . . ?
C2_1 C1_1 H1A_1 109.5 . . ?
C2_1 C1_1 H1B_1 109.5 . . ?
O2_1 C2_1 H2A_1 110.1 . . ?
O2_1 C2_1 H2B_1 110.1 . . ?
C1_1 C2_1 O2_1 108(3) . . ?
C1_1 C2_1 H2A_1 110.1 . . ?
C1_1 C2_1 H2B_1 110.1 . . ?
H2A_1 C2_1 H2B_1 108.4 . . ?
O2_1 C3_1 H3A_1 110.5 . . ?
O2_1 C3_1 H3B_1 110.5 . . ?
O2_1 C3_1 C4_1 106(3) . . ?
H3A_1 C3_1 H3B_1 108.7 . . ?
C4_1 C3_1 H3A_1 110.5 . . ?
C4_1 C3_1 H3B_1 110.5 . . ?
O3_1 C4_1 C3_1 98(2) . . ?
O3_1 C4_1 H4A_1 112.2 . . ?
O3_1 C4_1 H4B_1 112.2 . . ?
C3_1 C4_1 H4A_1 112.2 . . ?
C3_1 C4_1 H4B_1 112.2 . . ?
H4A_1 C4_1 H4B_1 109.8 . . ?
O3_1 C5_1 H5A_1 110.6 . . ?
O3_1 C5_1 H5B_1 110.6 . . ?
H5A_1 C5_1 H5B_1 108.8 . . ?
C6_1 C5_1 O3_1 106(3) . . ?
C6_1 C5_1 H5A_1 110.6 . . ?
C6_1 C5_1 H5B_1 110.6 . . ?
O4_1 C6_1 H6A_1 109.8 . . ?
O4_1 C6_1 H6B_1 109.8 . . ?
C5_1 C6_1 O4_1 110(3) . . ?
C5_1 C6_1 H6A_1 109.8 . . ?
C5_1 C6_1 H6B_1 109.8 . . ?
H6A_1 C6_1 H6B_1 108.2 . . ?
O4_1 C7_1 H7A_1 110.7 . . ?
O4_1 C7_1 H7B_1 110.7 . . ?
H7A_1 C7_1 H7B_1 108.8 . . ?
C8_1 C7_1 O4_1 105(3) . . ?
C8_1 C7_1 H7A_1 110.7 . . ?
C8_1 C7_1 H7B_1 110.7 . . ?
O5_1 C8_1 H8A_1 109.5 . . ?
O5_1 C8_1 H8B_1 109.5 . . ?
C7_1 C8_1 O5_1 111(3) . . ?
C7_1 C8_1 H8A_1 109.5 . . ?
C7_1 C8_1 H8B_1 109.5 . . ?
H8A_1 C8_1 H8B_1 108.1 . . ?
O5_1 C9_1 H9A_1 110.2 . . ?
O5_1 C9_1 H9B_1 110.2 . . ?
O5_1 C9_1 C10_1 107(2) . . ?
H9A_1 C9_1 H9B_1 108.5 . . ?
C10_1 C9_1 H9A_1 110.2 . . ?
C10_1 C9_1 H9B_1 110.2 . . ?
O1_1 C10_1 C9_1 106(2) . . ?
O1_1 C10_1 H10A_1 110.5 . . ?
O1_1 C10_1 H10B_1 110.5 . . ?
C9_1 C10_1 H10A_1 110.5 . . ?
C9_1 C10_1 H10B_1 110.5 . . ?
H10A_1 C10_1 H10B_1 108.6 . . ?
C1_2 O1_2 Hf1 114(2) . . ?
C10_2 O1_2 Hf1 120(2) . . ?
C10_2 O1_2 C1_2 124(3) . . ?
C2_2 O2_2 Hf1 126(3) . . ?
C2_2 O2_2 C3_2 118(3) . . ?
C3_2 O2_2 Hf1 113(2) . . ?
C4_2 O3_2 Hf1 122(2) . . ?
C5_2 O3_2 Hf1 120(3) . . ?
C5_2 O3_2 C4_2 114(3) . . ?
C6_2 O4_2 Hf1 115(2) . . ?
C7_2 O4_2 Hf1 124(3) . . ?
C7_2 O4_2 C6_2 118(3) . . ?
C8_2 O5_2 Hf1 116(2) . . ?
C9_2 O5_2 Hf1 114(2) . . ?
C9_2 O5_2 C8_2 126(3) . . ?
O1_2 C1_2 H1A_2 109.0 . . ?
O1_2 C1_2 H1B_2 109.0 . . ?
H1A_2 C1_2 H1B_2 107.8 . . ?
C2_2 C1_2 O1_2 113(3) . . ?
C2_2 C1_2 H1A_2 109.0 . . ?
C2_2 C1_2 H1B_2 109.0 . . ?
O2_2 C2_2 H2A_2 109.9 . . ?
O2_2 C2_2 H2B_2 109.9 . . ?
C1_2 C2_2 O2_2 109(3) . . ?
C1_2 C2_2 H2A_2 109.9 . . ?
C1_2 C2_2 H2B_2 109.9 . . ?
H2A_2 C2_2 H2B_2 108.3 . . ?
O2_2 C3_2 H3A_2 110.1 . . ?
O2_2 C3_2 H3B_2 110.1 . . ?
O2_2 C3_2 C4_2 108(3) . . ?
H3A_2 C3_2 H3B_2 108.5 . . ?
C4_2 C3_2 H3A_2 110.1 . . ?
C4_2 C3_2 H3B_2 110.1 . . ?
O3_2 C4_2 C3_2 99(3) . . ?
O3_2 C4_2 H4A_2 112.0 . . ?
O3_2 C4_2 H4B_2 112.0 . . ?
C3_2 C4_2 H4A_2 112.0 . . ?
C3_2 C4_2 H4B_2 112.0 . . ?
H4A_2 C4_2 H4B_2 109.7 . . ?
O3_2 C5_2 H5A_2 110.8 . . ?
O3_2 C5_2 H5B_2 110.8 . . ?
H5A_2 C5_2 H5B_2 108.8 . . ?
C6_2 C5_2 O3_2 105(4) . . ?
C6_2 C5_2 H5A_2 110.8 . . ?
C6_2 C5_2 H5B_2 110.8 . . ?
O4_2 C6_2 H6A_2 109.9 . . ?
O4_2 C6_2 H6B_2 109.9 . . ?
C5_2 C6_2 O4_2 109(3) . . ?
C5_2 C6_2 H6A_2 109.9 . . ?
C5_2 C6_2 H6B_2 109.9 . . ?
H6A_2 C6_2 H6B_2 108.3 . . ?
O4_2 C7_2 H7A_2 110.4 . . ?
O4_2 C7_2 H7B_2 110.4 . . ?
H7A_2 C7_2 H7B_2 108.6 . . ?
C8_2 C7_2 O4_2 106(3) . . ?
C8_2 C7_2 H7A_2 110.4 . . ?
C8_2 C7_2 H7B_2 110.4 . . ?
O5_2 C8_2 H8A_2 108.5 . . ?
O5_2 C8_2 H8B_2 108.5 . . ?
C7_2 C8_2 O5_2 115(4) . . ?
C7_2 C8_2 H8A_2 108.5 . . ?
C7_2 C8_2 H8B_2 108.5 . . ?
H8A_2 C8_2 H8B_2 107.5 . . ?
O5_2 C9_2 H9A_2 110.1 . . ?
O5_2 C9_2 H9B_2 110.1 . . ?
O5_2 C9_2 C10_2 108(3) . . ?
H9A_2 C9_2 H9B_2 108.4 . . ?
C10_2 C9_2 H9A_2 110.1 . . ?
C10_2 C9_2 H9B_2 110.1 . . ?
O1_2 C10_2 C9_2 105(3) . . ?
O1_2 C10_2 H10A_2 110.7 . . ?
O1_2 C10_2 H10B_2 110.7 . . ?
C9_2 C10_2 H10A_2 110.7 . . ?
C9_2 C10_2 H10B_2 110.7 . . ?
H10A_2 C10_2 H10B_2 108.8 . . ?

loop_
_geom_bond_atom_site_label_1
_geom_bond_atom_site_label_2
_geom_bond_distance
_geom_bond_site_symmetry_2
_geom_bond_publ_flag
Hf1 Cl1 2.388(9) . ?
Hf1 Cl2 2.379(9) . ?
Hf1 O1_1 2.134(15) . ?
Hf1 O2_1 2.22(2) . ?
Hf1 O3_1 2.208(18) . ?
Hf1 O4_1 2.127(18) . ?
Hf1 O5_1 2.08(2) . ?
Hf1 O1_2 2.20(3) . ?
Hf1 O2_2 2.03(4) . ?
Hf1 O3_2 2.01(3) . ?
Hf1 O4_2 2.17(3) . ?
Hf1 O5_2 2.30(4) . ?
Cl10 Al2 2.088(14) . ?
Cl10 Na2 2.99(2) . ?
Cl15 Al4 2.132(14) . ?
Cl15 Na2 2.85(2) . ?
Cl3 Al1 2.111(16) . ?
Cl3 Na2 2.98(2) 1_455 ?
Cl12 Al3 2.034(17) . ?
Cl4 Al1 2.129(15) . ?
Cl17 Al4 2.154(14) . ?
Cl17 Na1 2.99(2) 1_655 ?
Cl5 Al1 2.117(15) . ?
Cl5 Na2 2.843(17) 1_455 ?
Cl11 Al2 2.151(15) . ?
Cl6 Al1 2.158(14) . ?
Cl6 Na1 2.89(2) . ?
Cl14 Al3 2.190(15) . ?
Cl14 Na2 3.18(2) . ?
Cl7 Al2 2.087(16) . ?
Cl7 Na1 3.11(2) . ?
Cl16 Al4 2.152(16) . ?
Cl16 Na1 2.97(2) 1_655 ?
Cl8 Al3 2.192(15) . ?
Cl8 Na1 2.88(2) . ?
Cl18 Al4 2.093(14) . ?
Cl9 Al2 2.160(15) . ?
Cl9 Na1 2.75(2) . ?
Cl13 Al3 2.140(16) . ?
Cl13 Na2 2.887(19) . ?
Al1 Na2 3.595(17) 1_455 ?
O1_1 C1_1 1.49(3) . ?
O1_1 C10_1 1.43(3) . ?
O2_1 C2_1 1.42(3) . ?
O2_1 C3_1 1.44(3) . ?
O3_1 C4_1 1.47(3) . ?
O3_1 C5_1 1.45(3) . ?
O4_1 C6_1 1.48(3) . ?
O4_1 C7_1 1.48(4) . ?
O5_1 C8_1 1.48(3) . ?
O5_1 C9_1 1.47(3) . ?
C1_1 H1A_1 0.9700 . ?
C1_1 H1B_1 0.9700 . ?
C1_1 C2_1 1.39(4) . ?
C2_1 H2A_1 0.9700 . ?
C2_1 H2B_1 0.9700 . ?
C3_1 H3A_1 0.9700 . ?
C3_1 H3B_1 0.9700 . ?
C3_1 C4_1 1.55(4) . ?
C4_1 H4A_1 0.9700 . ?
C4_1 H4B_1 0.9700 . ?
C5_1 H5A_1 0.9700 . ?
C5_1 H5B_1 0.9700 . ?
C5_1 C6_1 1.42(4) . ?
C6_1 H6A_1 0.9700 . ?
C6_1 H6B_1 0.9700 . ?
C7_1 H7A_1 0.9700 . ?
C7_1 H7B_1 0.9700 . ?
C7_1 C8_1 1.41(5) . ?
C8_1 H8A_1 0.9700 . ?
C8_1 H8B_1 0.9700 . ?
C9_1 H9A_1 0.9700 . ?
C9_1 H9B_1 0.9700 . ?
C9_1 C10_1 1.50(4) . ?
C10_1 H10A_1 0.9700 . ?
C10_1 H10B_1 0.9700 . ?
O1_2 C1_2 1.48(3) . ?
O1_2 C10_2 1.42(4) . ?
O2_2 C2_2 1.41(4) . ?
O2_2 C3_2 1.43(4) . ?
O3_2 C4_2 1.48(4) . ?
O3_2 C5_2 1.46(4) . ?
O4_2 C6_2 1.50(4) . ?
O4_2 C7_2 1.47(4) . ?
O5_2 C8_2 1.48(4) . ?
O5_2 C9_2 1.47(3) . ?
C1_2 H1A_2 0.9700 . ?
C1_2 H1B_2 0.9700 . ?
C1_2 C2_2 1.38(4) . ?
C2_2 H2A_2 0.9700 . ?
C2_2 H2B_2 0.9700 . ?
C3_2 H3A_2 0.9700 . ?
C3_2 H3B_2 0.9700 . ?
C3_2 C4_2 1.53(5) . ?
C4_2 H4A_2 0.9700 . ?
C4_2 H4B_2 0.9700 . ?
C5_2 H5A_2 0.9700 . ?
C5_2 H5B_2 0.9700 . ?
C5_2 C6_2 1.42(5) . ?
C6_2 H6A_2 0.9700 . ?
C6_2 H6B_2 0.9700 . ?
C7_2 H7A_2 0.9700 . ?
C7_2 H7B_2 0.9700 . ?
C7_2 C8_2 1.40(5) . ?
C8_2 H8A_2 0.9700 . ?
C8_2 H8B_2 0.9700 . ?
C9_2 H9A_2 0.9700 . ?
C9_2 H9B_2 0.9700 . ?
C9_2 C10_2 1.51(4) . ?
C10_2 H10A_2 0.9700 . ?
C10_2 H10B_2 0.9700 . ?

loop_
_geom_torsion_atom_site_label_1
_geom_torsion_atom_site_label_2
_geom_torsion_atom_site_label_3
_geom_torsion_atom_site_label_4
_geom_torsion
_geom_torsion_site_symmetry_1
_geom_torsion_site_symmetry_2
_geom_torsion_site_symmetry_3
_geom_torsion_site_symmetry_4
_geom_torsion_publ_flag
Hf1 O1_1 C1_1 C2_1 -33(4) . . . . ?
Hf1 O1_1 C10_1 C9_1 36(3) . . . . ?
Hf1 O2_1 C2_1 C1_1 -34(4) . . . . ?
Hf1 O2_1 C3_1 C4_1 46(4) . . . . ?
Hf1 O3_1 C4_1 C3_1 48(3) . . . . ?
Hf1 O3_1 C5_1 C6_1 -28(4) . . . . ?
Hf1 O4_1 C6_1 C5_1 -40(4) . . . . ?
Hf1 O4_1 C7_1 C8_1 31(4) . . . . ?
Hf1 O5_1 C8_1 C7_1 39(4) . . . . ?
Hf1 O5_1 C9_1 C10_1 39(3) . . . . ?
Hf1 O1_2 C1_2 C2_2 22(5) . . . . ?
Hf1 O1_2 C10_2 C9_2 42(5) . . . . ?
Hf1 O2_2 C2_2 C1_2 18(7) . . . . ?
Hf1 O2_2 C3_2 C4_2 49(5) . . . . ?
Hf1 O3_2 C4_2 C3_2 31(5) . . . . ?
Hf1 O3_2 C5_2 C6_2 48(5) . . . . ?
Hf1 O4_2 C6_2 C5_2 23(6) . . . . ?
Hf1 O4_2 C7_2 C8_2 -32(8) . . . . ?
Hf1 O5_2 C8_2 C7_2 -21(7) . . . . ?
Hf1 O5_2 C9_2 C10_2 40(4) . . . . ?
O1_1 C1_1 C2_1 O2_1 40(4) . . . . ?
O2_1 C3_1 C4_1 O3_1 -55(4) . . . . ?
O3_1 C5_1 C6_1 O4_1 40(4) . . . . ?
O4_1 C7_1 C8_1 O5_1 -42(4) . . . . ?
O5_1 C9_1 C10_1 O1_1 -47(3) . . . . ?
C1_1 O1_1 C10_1 C9_1 -169(3) . . . . ?
C2_1 O2_1 C3_1 C4_1 -163(3) . . . . ?
C3_1 O2_1 C2_1 C1_1 176(4) . . . . ?
C4_1 O3_1 C5_1 C6_1 -178(3) . . . . ?
C5_1 O3_1 C4_1 C3_1 -162(3) . . . . ?
C6_1 O4_1 C7_1 C8_1 -178(3) . . . . ?
C7_1 O4_1 C6_1 C5_1 169(4) . . . . ?
C8_1 O5_1 C9_1 C10_1 -136(3) . . . . ?
C9_1 O5_1 C8_1 C7_1 -145(4) . . . . ?
C10_1 O1_1 C1_1 C2_1 173(3) . . . . ?
O1_2 C1_2 C2_2 O2_2 -25(6) . . . . ?
O2_2 C3_2 C4_2 O3_2 -47(4) . . . . ?
O3_2 C5_2 C6_2 O4_2 -40(6) . . . . ?
O4_2 C7_2 C8_2 O5_2 31(8) . . . . ?
O5_2 C9_2 C10_2 O1_2 -50(5) . . . . ?
C1_2 O1_2 C10_2 C9_2 -149(4) . . . . ?
C2_2 O2_2 C3_2 C4_2 -148(4) . . . . ?
C3_2 O2_2 C2_2 C1_2 -142(5) . . . . ?
C4_2 O3_2 C5_2 C6_2 -154(4) . . . . ?
C5_2 O3_2 C4_2 C3_2 -126(4) . . . . ?
C6_2 O4_2 C7_2 C8_2 168(6) . . . . ?
C7_2 O4_2 C6_2 C5_2 -176(6) . . . . ?
C8_2 O5_2 C9_2 C10_2 -164(5) . . . . ?
C9_2 O5_2 C8_2 C7_2 -177(5) . . . . ?
C10_2 O1_2 C1_2 C2_2 -147(5) . . . . ?

loop_
_twin_individual_id
_twin_individual_mass_fraction_refined
1 0.46(3)
2 0.54(3)
